data_7105248
loop_
_publ_author_name
'Zhang, Jiahui'
'Wu, Xiangxiang'
'Yamato, Kazuhiro'
'Liu, Futao'
'Su, Tianyi'
'Zheng, Chong'
'He, Lan'
'Gong, Bing'

_publ_section_title
;
 A hydrogen bonding motif for forming extended assemblies.
;
_journal_issue 7
_journal_name_full 'Chemical communications (Cambridge, England)'
_journal_page_first 1062
_journal_page_last 1064
_journal_paper_doi 10.1039/b924008j
_journal_volume 46
_journal_year 2010
_chemical_formula_sum 'C21 H26 N4 O5'
_chemical_formula_weight 414.46
_chemical_name_systematic
;
?
;
_space_group_IT_number 14
_symmetry_cell_setting monoclinic
_symmetry_space_group_name_Hall '-P 2ybc'
_symmetry_space_group_name_H-M 'P 1 21/c 1'
_atom_sites_solution_hydrogens geom
_atom_sites_solution_primary direct
_atom_sites_solution_secondary difmap
_audit_creation_method SHELXL-97
_cell_angle_alpha 90.00
_cell_angle_beta 102.834(2)
_cell_angle_gamma 90.00
_cell_formula_units_Z 4
_cell_length_a 13.7983(3)
_cell_length_b 7.5207(2)
_cell_length_c 21.2520(5)
_cell_measurement_reflns_used 3804
_cell_measurement_temperature 296(2)
_cell_measurement_theta_max 26.42
_cell_measurement_theta_min 2.20
_cell_volume 2150.29(9)
_computing_cell_refinement 'Bruker SMART'
_computing_data_collection 'Bruker SMART'
_computing_data_reduction 'Bruker SAINT'
_computing_molecular_graphics 'Bruker SHELXTL'
_computing_publication_material 'Bruker SHELXTL'
_computing_structure_refinement 'Bruker SHELXTL'
_computing_structure_solution 'Bruker SHELXTL'
_diffrn_ambient_temperature 296(2)
_diffrn_measured_fraction_theta_full 0.997
_diffrn_measured_fraction_theta_max 0.997
_diffrn_measurement_device_type 'CCD area detector'
_diffrn_measurement_method 'phi and omega scans'
_diffrn_radiation_monochromator graphite
_diffrn_radiation_source 'fine-focus sealed tube'
_diffrn_radiation_type MoK\a
_diffrn_radiation_wavelength 0.71073
_diffrn_reflns_av_R_equivalents 0.0230
_diffrn_reflns_av_sigmaI/netI 0.0311
_diffrn_reflns_limit_h_max 17
_diffrn_reflns_limit_h_min -16
_diffrn_reflns_limit_k_max 7
_diffrn_reflns_limit_k_min -9
_diffrn_reflns_limit_l_max 27
_diffrn_reflns_limit_l_min -16
_diffrn_reflns_number 10982
_diffrn_reflns_theta_full 27.53
_diffrn_reflns_theta_max 27.53
_diffrn_reflns_theta_min 1.97
_exptl_absorpt_coefficient_mu 0.093
_exptl_absorpt_correction_T_max 0.9880
_exptl_absorpt_correction_T_min 0.9630
_exptl_absorpt_correction_type multi-scan
_exptl_absorpt_process_details SADABS
_exptl_crystal_colour COLORLESS
_exptl_crystal_density_diffrn 1.280
_exptl_crystal_density_method 'not measured'
_exptl_crystal_description BLOCK
_exptl_crystal_F_000 880
_exptl_crystal_size_max 0.41
_exptl_crystal_size_mid 0.36
_exptl_crystal_size_min 0.13
_refine_diff_density_max 0.304
_refine_diff_density_min -0.264
_refine_diff_density_rms 0.041
_refine_ls_extinction_method none
_refine_ls_goodness_of_fit_ref 1.035
_refine_ls_hydrogen_treatment mixed
_refine_ls_matrix_type full
_refine_ls_number_parameters 283
_refine_ls_number_reflns 4942
_refine_ls_number_restraints 5
_refine_ls_restrained_S_all 1.035
_refine_ls_R_factor_all 0.0780
_refine_ls_R_factor_gt 0.0527
_refine_ls_shift/su_max 0.000
_refine_ls_shift/su_mean 0.000
_refine_ls_structure_factor_coef Fsqd
_refine_ls_weighting_details 'calc w=1/[\s^2^(Fo^2^)+(0.0861P)^2^+0.4508P] where P=(Fo^2^+2Fc^2^)/3'
_refine_ls_weighting_scheme calc
_refine_ls_wR_factor_gt 0.1471
_refine_ls_wR_factor_ref 0.1657
_reflns_number_gt 3372
_reflns_number_total 4942
_reflns_threshold_expression >2sigma(I)
_cod_data_source_file b924008j.txt
_cod_data_source_block 5a
_cod_depositor_comments
;
The following automatic conversions were performed:
'_symmetry_cell_setting' value 'Monoclinic' changed to 'monoclinic'
according to '/home/saulius/struct/CIF-dictionaries/cif_core.dic'
dictionary named 'cif_core.dic' version 2.4.1 from
2010-06-29.

'_exptl_absorpt_correction_type' value 'MULTI-SCAN' changed
to 'multi-scan' according to
'/home/saulius/struct/CIF-dictionaries/cif_core.dic' dictionary named
'cif_core.dic' version 2.4.1 from 2010-06-29.

Automatic conversion script
Id: cif_fix_enum 1527 2010-12-29 10:47:43Z saulius 
;
_cod_original_sg_symbol_H-M 'P2(1)/c '
_cod_database_code 7105248

loop_
_symmetry_equiv_pos_as_xyz
'x, y, z'
'-x, y+1/2, -z+1/2'
'-x, -y, -z'
'x, -y-1/2, z-1/2'

loop_
_atom_site_label
_atom_site_type_symbol
_atom_site_fract_x
_atom_site_fract_y
_atom_site_fract_z
_atom_site_U_iso_or_equiv
_atom_site_adp_type
_atom_site_occupancy
_atom_site_symmetry_multiplicity
_atom_site_calc_flag
_atom_site_refinement_flags
_atom_site_disorder_assembly
_atom_site_disorder_group
C1 C 0.58970(17) 1.0557(3) 0.08451(12) 0.0698(6) Uani 1 1 d . . .
H1A H 0.6592 1.0499 0.0844 0.105 Uiso 1 1 calc R . .
H1B H 0.5772 1.1590 0.1081 0.105 Uiso 1 1 calc R . .
H1C H 0.5515 1.0630 0.0409 0.105 Uiso 1 1 calc R . .
N1 N 0.46377(11) 0.8831(2) 0.12022(8) 0.0505(4) Uani 1 1 d D . .
H24 H 0.4238(15) 0.978(2) 0.1034(11) 0.076 Uiso 1 1 d D . .
O1 O 0.62065(10) 0.7747(2) 0.13657(8) 0.0696(4) Uani 1 1 d . . .
O1W O 0.17319(16) 1.3060(3) 0.3485(2) 0.1552(13) Uani 1 1 d D . .
H1WA H 0.2367(9) 1.302(7) 0.353(3) 0.233 Uiso 1 1 d D . .
H1WB H 0.157(4) 1.417(2) 0.343(3) 0.233 Uiso 1 1 d D . .
C2 C 0.56027(14) 0.8917(3) 0.11609(9) 0.0505(5) Uani 1 1 d . . .
N2 N 0.17900(11) 0.8574(2) 0.25414(8) 0.0471(4) Uani 1 1 d . . .
O2 O 0.11397(10) 0.6162(2) 0.19914(8) 0.0644(4) Uani 1 1 d . . .
C3 C 0.41987(13) 0.7518(2) 0.15261(8) 0.0435(4) Uani 1 1 d . . .
N3 N -0.02429(12) 0.7813(2) 0.33512(8) 0.0520(4) Uani 1 1 d D . .
H23 H -0.0626(15) 0.878(2) 0.3189(11) 0.078 Uiso 1 1 d D . .
O3 O 0.13087(10) 0.6672(2) 0.35318(7) 0.0611(4) Uani 1 1 d . . .
C4 C 0.33086(12) 0.7951(2) 0.16919(8) 0.0425(4) Uani 1 1 d . . .
H4A H 0.3028 0.9067 0.1587 0.051 Uiso 1 1 calc R . .
N4 N -0.26845(14) 0.9133(2) 0.49236(9) 0.0607(5) Uani 1 1 d . . .
O4 O -0.36038(11) 0.6818(2) 0.44709(9) 0.0746(5) Uani 1 1 d . . .
C5 C 0.28352(13) 0.6737(2) 0.20124(8) 0.0420(4) Uani 1 1 d . . .
C6 C 0.32444(14) 0.5069(3) 0.21640(9) 0.0511(5) Uani 1 1 d . . .
H6A H 0.2930 0.4247 0.2378 0.061 Uiso 1 1 calc R . .
C7 C 0.41267(15) 0.4638(3) 0.19938(11) 0.0604(5) Uani 1 1 d . . .
H7A H 0.4404 0.3519 0.2096 0.073 Uiso 1 1 calc R . .
C8 C 0.45998(15) 0.5838(3) 0.16761(10) 0.0559(5) Uani 1 1 d . . .
H8A H 0.5189 0.5523 0.1562 0.067 Uiso 1 1 calc R . .
C9 C 0.18566(13) 0.7141(2) 0.21817(9) 0.0438(4) Uani 1 1 d . . .
C10 C 0.08408(14) 0.8903(3) 0.27105(10) 0.0521(5) Uani 1 1 d . . .
H10A H 0.0310 0.8744 0.2330 0.063 Uiso 1 1 calc R . .
H10B H 0.0820 1.0126 0.2853 0.063 Uiso 1 1 calc R . .
C11 C 0.06696(13) 0.7669(2) 0.32398(8) 0.0428(4) Uani 1 1 d . . .
C12 C -0.06676(13) 0.6837(2) 0.37943(8) 0.0440(4) Uani 1 1 d . . .
C13 C -0.14273(13) 0.7650(2) 0.40175(9) 0.0459(4) Uani 1 1 d . . .
H13A H -0.1613 0.8807 0.3891 0.055 Uiso 1 1 calc R . .
C14 C -0.19127(13) 0.6757(2) 0.44276(8) 0.0439(4) Uani 1 1 d . . .
C15 C -0.16331(15) 0.5036(3) 0.46178(9) 0.0511(5) Uani 1 1 d . . .
H15A H -0.1957 0.4421 0.4891 0.061 Uiso 1 1 calc R . .
C16 C -0.08702(15) 0.4243(3) 0.43978(10) 0.0541(5) Uani 1 1 d . . .
H16A H -0.0679 0.3092 0.4529 0.065 Uiso 1 1 calc R . .
C17 C -0.03842(14) 0.5115(3) 0.39882(9) 0.0493(4) Uani 1 1 d . . .
H17A H 0.0127 0.4557 0.3843 0.059 Uiso 1 1 calc R . .
C18 C -0.27940(14) 0.7569(3) 0.46151(9) 0.0489(4) Uani 1 1 d . . .
C19 C -0.1726(2) 0.9901(4) 0.52258(15) 0.0976(10) Uani 1 1 d . . .
H19A H -0.1205 0.9233 0.5102 0.146 Uiso 1 1 calc R . .
H19B H -0.1639 0.9864 0.5687 0.146 Uiso 1 1 calc R . .
H19C H -0.1700 1.1113 0.5088 0.146 Uiso 1 1 calc R . .
C20 C -0.3560(2) 0.9987(4) 0.50667(13) 0.0855(8) Uani 1 1 d . . .
H20A H -0.4147 0.9380 0.4841 0.128 Uiso 1 1 calc R . .
H20B H -0.3585 1.1206 0.4930 0.128 Uiso 1 1 calc R . .
H20C H -0.3524 0.9936 0.5523 0.128 Uiso 1 1 calc R . .
C21 C 0.26371(17) 0.9609(3) 0.28842(11) 0.0681(6) Uani 1 1 d . . .
H21A H 0.3220 0.9272 0.2737 0.102 Uiso 1 1 calc R . .
H21B H 0.2741 0.9384 0.3339 0.102 Uiso 1 1 calc R . .
H21C H 0.2508 1.0852 0.2803 0.102 Uiso 1 1 calc R . .

loop_
_atom_site_aniso_label
_atom_site_aniso_U_11
_atom_site_aniso_U_22
_atom_site_aniso_U_33
_atom_site_aniso_U_23
_atom_site_aniso_U_13
_atom_site_aniso_U_12
C1 0.0528(12) 0.0736(15) 0.0888(16) 0.0165(13) 0.0282(11) -0.0027(11)
N1 0.0422(8) 0.0539(9) 0.0602(9) 0.0124(8) 0.0214(7) 0.0040(7)
O1 0.0423(8) 0.0690(10) 0.1004(12) 0.0141(9) 0.0220(8) 0.0057(7)
O1W 0.0616(12) 0.0659(12) 0.346(4) -0.0257(19) 0.0624(19) 0.0028(10)
C2 0.0421(10) 0.0577(11) 0.0552(11) -0.0015(9) 0.0186(8) -0.0021(9)
N2 0.0412(8) 0.0451(8) 0.0601(9) -0.0040(7) 0.0224(7) -0.0061(6)
O2 0.0479(8) 0.0578(9) 0.0914(11) -0.0148(8) 0.0237(7) -0.0193(7)
C3 0.0382(9) 0.0490(10) 0.0445(9) 0.0034(8) 0.0115(7) -0.0002(8)
N3 0.0474(9) 0.0556(10) 0.0594(9) 0.0197(8) 0.0253(7) 0.0135(7)
O3 0.0504(8) 0.0599(8) 0.0770(9) 0.0195(7) 0.0228(7) 0.0148(7)
C4 0.0401(9) 0.0416(9) 0.0477(9) 0.0026(8) 0.0137(7) 0.0025(7)
N4 0.0738(12) 0.0498(10) 0.0684(11) -0.0093(8) 0.0368(9) -0.0042(9)
O4 0.0507(8) 0.0813(11) 0.0999(12) -0.0264(9) 0.0342(8) -0.0160(8)
C5 0.0397(9) 0.0442(9) 0.0428(9) -0.0013(7) 0.0108(7) -0.0042(7)
C6 0.0495(11) 0.0466(11) 0.0577(11) 0.0092(9) 0.0131(9) -0.0033(8)
C7 0.0542(12) 0.0483(11) 0.0789(14) 0.0154(10) 0.0148(10) 0.0108(9)
C8 0.0427(10) 0.0557(11) 0.0712(13) 0.0081(10) 0.0170(9) 0.0111(9)
C9 0.0402(9) 0.0424(9) 0.0512(9) 0.0020(8) 0.0152(8) -0.0081(8)
C10 0.0511(11) 0.0469(10) 0.0656(12) 0.0082(9) 0.0285(9) 0.0067(8)
C11 0.0423(9) 0.0393(9) 0.0497(9) 0.0000(8) 0.0163(8) 0.0049(8)
C12 0.0422(9) 0.0489(10) 0.0425(9) 0.0073(8) 0.0130(7) 0.0028(8)
C13 0.0462(10) 0.0437(10) 0.0518(10) 0.0050(8) 0.0191(8) 0.0034(8)
C14 0.0437(9) 0.0465(10) 0.0438(9) -0.0048(8) 0.0148(7) -0.0073(8)
C15 0.0528(11) 0.0507(11) 0.0542(11) 0.0054(9) 0.0211(9) -0.0074(9)
C16 0.0580(12) 0.0462(10) 0.0602(11) 0.0104(9) 0.0175(9) 0.0049(9)
C17 0.0510(11) 0.0510(11) 0.0492(10) 0.0052(8) 0.0181(8) 0.0088(8)
C18 0.0536(11) 0.0487(10) 0.0503(10) -0.0009(8) 0.0245(8) -0.0050(9)
C19 0.112(2) 0.0818(19) 0.113(2) -0.0427(17) 0.0551(19) -0.0444(17)
C20 0.108(2) 0.0730(17) 0.0923(18) -0.0031(14) 0.0578(17) 0.0217(15)
C21 0.0634(13) 0.0696(14) 0.0759(14) -0.0256(12) 0.0254(11) -0.0207(11)

loop_
_atom_type_symbol
_atom_type_description
_atom_type_scat_dispersion_real
_atom_type_scat_dispersion_imag
_atom_type_scat_source
C C 0.0033 0.0016 'International Tables Vol C Tables 4.2.6.8 and 6.1.1.4'
H H 0.0000 0.0000 'International Tables Vol C Tables 4.2.6.8 and 6.1.1.4'
N N 0.0061 0.0033 'International Tables Vol C Tables 4.2.6.8 and 6.1.1.4'
O O 0.0106 0.0060 'International Tables Vol C Tables 4.2.6.8 and 6.1.1.4'

loop_
_geom_angle_atom_site_label_1
_geom_angle_atom_site_label_2
_geom_angle_atom_site_label_3
_geom_angle
_geom_angle_site_symmetry_1
_geom_angle_site_symmetry_3
_geom_angle_publ_flag
C2 C1 H1A 109.5 . . ?
C2 C1 H1B 109.5 . . ?
H1A C1 H1B 109.5 . . ?
C2 C1 H1C 109.5 . . ?
H1A C1 H1C 109.5 . . ?
H1B C1 H1C 109.5 . . ?
C2 N1 C3 126.74(16) . . ?
C2 N1 H24 116.6(15) . . ?
C3 N1 H24 116.4(15) . . ?
H1WA O1W H1WB 106(2) . . ?
O1 C2 N1 122.94(18) . . ?
O1 C2 C1 121.27(17) . . ?
N1 C2 C1 115.79(18) . . ?
C9 N2 C10 117.30(15) . . ?
C9 N2 C21 124.55(16) . . ?
C10 N2 C21 116.87(16) . . ?
C8 C3 C4 119.01(17) . . ?
C8 C3 N1 123.73(16) . . ?
C4 C3 N1 117.26(16) . . ?
C11 N3 C12 128.31(16) . . ?
C11 N3 H23 118.8(15) . . ?
C12 N3 H23 111.8(15) . . ?
C5 C4 C3 120.64(17) . . ?
C5 C4 H4A 119.7 . . ?
C3 C4 H4A 119.7 . . ?
C18 N4 C19 123.88(19) . . ?
C18 N4 C20 118.7(2) . . ?
C19 N4 C20 116.5(2) . . ?
C6 C5 C4 119.94(16) . . ?
C6 C5 C9 117.96(16) . . ?
C4 C5 C9 122.05(16) . . ?
C7 C6 C5 119.26(17) . . ?
C7 C6 H6A 120.4 . . ?
C5 C6 H6A 120.4 . . ?
C8 C7 C6 121.03(18) . . ?
C8 C7 H7A 119.5 . . ?
C6 C7 H7A 119.5 . . ?
C7 C8 C3 120.12(18) . . ?
C7 C8 H8A 119.9 . . ?
C3 C8 H8A 119.9 . . ?
O2 C9 N2 121.29(16) . . ?
O2 C9 C5 120.07(16) . . ?
N2 C9 C5 118.63(15) . . ?
N2 C10 C11 112.11(15) . . ?
N2 C10 H10A 109.2 . . ?
C11 C10 H10A 109.2 . . ?
N2 C10 H10B 109.2 . . ?
C11 C10 H10B 109.2 . . ?
H10A C10 H10B 107.9 . . ?
O3 C11 N3 124.33(17) . . ?
O3 C11 C10 122.72(15) . . ?
N3 C11 C10 112.95(15) . . ?
C13 C12 C17 119.66(16) . . ?
C13 C12 N3 117.02(16) . . ?
C17 C12 N3 123.28(16) . . ?
C12 C13 C14 120.64(17) . . ?
C12 C13 H13A 119.7 . . ?
C14 C13 H13A 119.7 . . ?
C15 C14 C13 119.64(17) . . ?
C15 C14 C18 119.69(16) . . ?
C13 C14 C18 120.42(17) . . ?
C16 C15 C14 119.30(17) . . ?
C16 C15 H15A 120.4 . . ?
C14 C15 H15A 120.4 . . ?
C17 C16 C15 121.62(18) . . ?
C17 C16 H16A 119.2 . . ?
C15 C16 H16A 119.2 . . ?
C16 C17 C12 119.13(17) . . ?
C16 C17 H17A 120.4 . . ?
C12 C17 H17A 120.4 . . ?
O4 C18 N4 121.56(18) . . ?
O4 C18 C14 119.71(18) . . ?
N4 C18 C14 118.71(17) . . ?
N4 C19 H19A 109.5 . . ?
N4 C19 H19B 109.5 . . ?
H19A C19 H19B 109.5 . . ?
N4 C19 H19C 109.5 . . ?
H19A C19 H19C 109.5 . . ?
H19B C19 H19C 109.5 . . ?
N4 C20 H20A 109.5 . . ?
N4 C20 H20B 109.5 . . ?
H20A C20 H20B 109.5 . . ?
N4 C20 H20C 109.5 . . ?
H20A C20 H20C 109.5 . . ?
H20B C20 H20C 109.5 . . ?
N2 C21 H21A 109.5 . . ?
N2 C21 H21B 109.5 . . ?
H21A C21 H21B 109.5 . . ?
N2 C21 H21C 109.5 . . ?
H21A C21 H21C 109.5 . . ?
H21B C21 H21C 109.5 . . ?

loop_
_geom_bond_atom_site_label_1
_geom_bond_atom_site_label_2
_geom_bond_distance
_geom_bond_site_symmetry_2
_geom_bond_publ_flag
C1 C2 1.503(3) . ?
C1 H1A 0.9600 . ?
C1 H1B 0.9600 . ?
C1 H1C 0.9600 . ?
N1 C2 1.355(2) . ?
N1 C3 1.414(2) . ?
N1 H24 0.924(10) . ?
O1 C2 1.223(2) . ?
O1W H1WA 0.861(10) . ?
O1W H1WB 0.866(10) . ?
N2 C9 1.337(2) . ?
N2 C10 1.454(2) . ?
N2 C21 1.457(3) . ?
O2 C9 1.227(2) . ?
C3 C8 1.388(3) . ?
C3 C4 1.390(2) . ?
N3 C11 1.336(2) . ?
N3 C12 1.419(2) . ?
N3 H23 0.921(10) . ?
O3 C11 1.217(2) . ?
C4 C5 1.386(2) . ?
C4 H4A 0.9300 . ?
N4 C18 1.339(3) . ?
N4 C19 1.456(3) . ?
N4 C20 1.459(3) . ?
O4 C18 1.229(2) . ?
C5 C6 1.384(3) . ?
C5 C9 1.504(2) . ?
C6 C7 1.383(3) . ?
C6 H6A 0.9300 . ?
C7 C8 1.376(3) . ?
C7 H7A 0.9300 . ?
C8 H8A 0.9300 . ?
C10 C11 1.517(2) . ?
C10 H10A 0.9700 . ?
C10 H10B 0.9700 . ?
C12 C13 1.385(2) . ?
C12 C17 1.389(3) . ?
C13 C14 1.385(2) . ?
C13 H13A 0.9300 . ?
C14 C15 1.385(3) . ?
C14 C18 1.492(3) . ?
C15 C16 1.379(3) . ?
C15 H15A 0.9300 . ?
C16 C17 1.377(3) . ?
C16 H16A 0.9300 . ?
C17 H17A 0.9300 . ?
C19 H19A 0.9600 . ?
C19 H19B 0.9600 . ?
C19 H19C 0.9600 . ?
C20 H20A 0.9600 . ?
C20 H20B 0.9600 . ?
C20 H20C 0.9600 . ?
C21 H21A 0.9600 . ?
C21 H21B 0.9600 . ?
C21 H21C 0.9600 . ?

loop_
_cod_related_entry_id
_cod_related_entry_database
_cod_related_entry_code
1 ChemSpider 30653175
